data_2019104
loop_
_publ_author_name
'Yasmin, Sabina'
'Suarez, Sebasti\'an'
'Doctorovich, Fabio'
'Roy, Tapashi G.'
'Baggio, Ricardo'

_publ_section_title
;
 Three transition-metal complexes with the macrocyclic ligand
 <i>meso</i>-5,7,7,12,14,14-hexamethyl-1,4,8,11-tetraazacyclotetradecane
 (<i>L</i>): [Cu(ClO~4~)~2~(<i>L</i>)], [Zn(NO~3~)~2~(<i>L</i>)] and
 [CuCl(<i>L</i>)(H~2~O)]Cl
;
_journal_coeditor_code SK3501
_journal_issue 8
_journal_name_full 'Acta Crystallographica Section C'
_journal_page_first 862
_journal_page_last 867
_journal_paper_doi 10.1107/S0108270113018465
_journal_volume 69
_journal_year 2013
_chemical_formula_iupac '[Cu Cl (C18 H40 N4) (H2 O)] Cl'
_chemical_formula_moiety 'C16 H38 Cl Cu N4 O +, Cl -'
_chemical_formula_sum 'C16 H38 Cl2 Cu N4 O'
_chemical_formula_weight 436.94
_chemical_name_systematic
'Aquachlorido(<i>meso</i>-5,7,7,12,14,14-hexamethyl-1,4,8,11-tetraazacyclotetradecane-\k^4^<i>N</i>)copper(II) chloride'
_space_group_IT_number 14
_symmetry_cell_setting monoclinic
_symmetry_space_group_name_Hall '-P 2ybc'
_symmetry_space_group_name_H-M 'P 1 21/c 1'
_atom_sites_solution_hydrogens geom
_atom_sites_solution_primary direct
_atom_sites_solution_secondary difmap
_audit_creation_method SHELXL97
_cell_angle_alpha 90.00
_cell_angle_beta 111.255(3)
_cell_angle_gamma 90.00
_cell_formula_units_Z 4
_cell_length_a 14.0350(4)
_cell_length_b 11.6288(2)
_cell_length_c 13.8132(4)
_cell_measurement_temperature 295(2)
_cell_volume 2101.10(10)
_computing_cell_refinement 'CrysAlis PRO (Oxford Diffraction, 2009)'
_computing_data_collection 'CrysAlis PRO (Oxford Diffraction, 2009)'
_computing_data_reduction 'CrysAlis PRO (Oxford Diffraction, 2009)'
_computing_molecular_graphics 'SHELXTL (Sheldrick, 2008)'
_computing_publication_material
;
SHELXL97 (Sheldrick, 2008) and PLATON (Spek, 2009)
;
_computing_structure_refinement 'SHELXL97 (Sheldrick, 2008)'
_computing_structure_solution 'SHELXS97 (Sheldrick, 2008)'
_diffrn_ambient_temperature 295(2)
_diffrn_measured_fraction_theta_full 0.997
_diffrn_measured_fraction_theta_max 0.931
_diffrn_measurement_device_type 'Oxford Gemini S Ultra CCD area-detector'
_diffrn_measurement_method '\w scans, thick slices'
_diffrn_radiation_monochromator graphite
_diffrn_radiation_source 'fine-focus sealed tube'
_diffrn_radiation_type MoK\a
_diffrn_radiation_wavelength 0.71073
_diffrn_reflns_av_R_equivalents 0.0446
_diffrn_reflns_av_sigmaI/netI 0.0262
_diffrn_reflns_limit_h_max 18
_diffrn_reflns_limit_h_min -18
_diffrn_reflns_limit_k_max 15
_diffrn_reflns_limit_k_min -15
_diffrn_reflns_limit_l_max 18
_diffrn_reflns_limit_l_min -18
_diffrn_reflns_number 45230
_diffrn_reflns_theta_full 25.00
_diffrn_reflns_theta_max 29.07
_diffrn_reflns_theta_min 3.50
_exptl_absorpt_coefficient_mu 1.305
_exptl_absorpt_correction_T_max 0.82
_exptl_absorpt_correction_T_min 0.72
_exptl_absorpt_correction_type multi-scan
_exptl_absorpt_process_details '(CrysAlis PRO; Oxford Diffraction, 2009)'
_exptl_crystal_colour blue--violet
_exptl_crystal_density_diffrn 1.381
_exptl_crystal_density_method 'not measured'
_exptl_crystal_description block
_exptl_crystal_F_000 932
_exptl_crystal_size_max 0.32
_exptl_crystal_size_mid 0.18
_exptl_crystal_size_min 0.12
_refine_diff_density_max 0.858
_refine_diff_density_min -0.338
_refine_ls_extinction_method none
_refine_ls_goodness_of_fit_ref 1.059
_refine_ls_hydrogen_treatment mixed
_refine_ls_matrix_type full
_refine_ls_number_parameters 235
_refine_ls_number_reflns 5230
_refine_ls_number_restraints 3
_refine_ls_restrained_S_all 1.058
_refine_ls_R_factor_all 0.0539
_refine_ls_R_factor_gt 0.0385
_refine_ls_shift/su_max 0.001
_refine_ls_shift/su_mean 0.000
_refine_ls_structure_factor_coef Fsqd
_refine_ls_weighting_details 'calc w = 1/[\s^2^(Fo^2^)+(0.0375P)^2^+1.6364P] where P=(Fo^2^+2Fc^2^)/3'
_refine_ls_weighting_scheme calc
_refine_ls_wR_factor_gt 0.0888
_refine_ls_wR_factor_ref 0.0976
_reflns_number_gt 4195
_reflns_number_total 5230
_reflns_threshold_expression I>2\s(I)
_cod_data_source_file sk3501.cif
_cod_data_source_block III
_cod_original_cell_volume 2101.10(9)
_cod_original_sg_symbol_H-M 'P 21/c'
_cod_database_code 2019104
_cod_database_fobs_code 2019104

loop_
_symmetry_equiv_pos_as_xyz
'x, y, z'
'-x, y+1/2, -z+1/2'
'-x, -y, -z'
'x, -y-1/2, z-1/2'

loop_
_atom_site_type_symbol
_atom_site_label
_atom_site_fract_x
_atom_site_fract_y
_atom_site_fract_z
_atom_site_U_iso_or_equiv
_atom_site_adp_type
_atom_site_calc_flag
_atom_site_refinement_flags
_atom_site_occupancy
_atom_site_symmetry_multiplicity
Cu Cu1 0.25910(2) 0.57454(2) 0.455119(19) 0.03022(9) Uani d . 1 1
N N1 0.27191(14) 0.74432(15) 0.42025(15) 0.0326(4) Uani d . 1 1
H H1N 0.3171 0.7411 0.3869 0.064(9) Uiso calc R 1 1
N N2 0.37329(13) 0.57811(15) 0.59458(13) 0.0298(4) Uani d . 1 1
H H2N 0.4309 0.5557 0.5840 0.036(7) Uiso calc R 1 1
C C1 0.17558(19) 0.7735(2) 0.33555(18) 0.0399(5) Uani d . 1 1
H H11 0.1844 0.8425 0.3002 0.048 Uiso calc R 1 1
H H12 0.1223 0.7877 0.3633 0.048 Uiso calc R 1 1
C C2 0.31681(19) 0.83539(19) 0.4997(2) 0.0394(5) Uani d . 1 1
C C3 0.4118(2) 0.7847(2) 0.5834(2) 0.0501(6) Uani d . 1 1
H H31 0.4562 0.7555 0.5492 0.060 Uiso calc R 1 1
H H32 0.4480 0.8472 0.6282 0.060 Uiso calc R 1 1
C C4 0.3978(2) 0.6907(2) 0.65141(19) 0.0444(6) Uani d . 1 1
H H4 0.3401 0.7116 0.6719 0.053 Uiso calc R 1 1
C C5 0.35013(17) 0.4874(2) 0.65651(17) 0.0368(5) Uani d . 1 1
H H51 0.2958 0.5124 0.6794 0.044 Uiso calc R 1 1
H H52 0.4102 0.4709 0.7174 0.044 Uiso calc R 1 1
C C6 0.3551(3) 0.9363(2) 0.4506(3) 0.0675(9) Uani d . 1 1
H H61 0.4050 0.9086 0.4237 0.101 Uiso calc R 1 1
H H62 0.3855 0.9939 0.5024 0.101 Uiso calc R 1 1
H H63 0.2985 0.9691 0.3951 0.101 Uiso calc R 1 1
C C7 0.2386(2) 0.8806(2) 0.5418(2) 0.0506(7) Uani d . 1 1
H H71 0.1907 0.9289 0.4907 0.076 Uiso calc R 1 1
H H72 0.2724 0.9244 0.6037 0.076 Uiso calc R 1 1
H H73 0.2029 0.8173 0.5578 0.076 Uiso calc R 1 1
C C8 0.4935(2) 0.6806(3) 0.7503(2) 0.0572(8) Uani d . 1 1
H H81 0.5515 0.6630 0.7318 0.086 Uiso calc R 1 1
H H82 0.4838 0.6204 0.7934 0.086 Uiso calc R 1 1
H H83 0.5049 0.7521 0.7875 0.086 Uiso calc R 1 1
Cl Cl1 0.40429(4) 0.56190(5) 0.35862(5) 0.04264(15) Uani d . 1 1
Cl Cl2 0.08968(5) 0.40873(7) 0.65903(6) 0.0604(2) Uani d . 1 1
N N1' 0.23177(13) 0.41166(14) 0.49404(14) 0.0284(4) Uani d . 1 1
H H1N' 0.1771 0.4194 0.5142 0.035(7) Uiso calc R 1 1
N N2' 0.14008(13) 0.56947(14) 0.31823(13) 0.0286(4) Uani d . 1 1
H H2N' 0.0820 0.5748 0.3328 0.042(7) Uiso calc R 1 1
C C1' 0.31760(18) 0.3817(2) 0.59060(19) 0.0408(5) Uani d . 1 1
H H11' 0.3744 0.3520 0.5739 0.049 Uiso calc R 1 1
H H12' 0.2963 0.3227 0.6281 0.049 Uiso calc R 1 1
C C2' 0.20114(17) 0.31713(18) 0.41408(18) 0.0334(5) Uani d . 1 1
C C3' 0.11245(17) 0.36088(19) 0.31913(18) 0.0356(5) Uani d . 1 1
H H31' 0.0877 0.2969 0.2716 0.043 Uiso calc R 1 1
H H32' 0.0574 0.3832 0.3420 0.043 Uiso calc R 1 1
C C4' 0.13266(17) 0.4612(2) 0.25817(17) 0.0346(5) Uani d . 1 1
H H4' 0.1982 0.4481 0.2496 0.042 Uiso calc R 1 1
C C5' 0.14629(19) 0.6745(2) 0.26105(17) 0.0386(5) Uani d . 1 1
H H51' 0.0807 0.6895 0.2066 0.046 Uiso calc R 1 1
H H52' 0.1969 0.6645 0.2291 0.046 Uiso calc R 1 1
C C6' 0.1624(2) 0.2126(2) 0.4567(2) 0.0508(7) Uani d . 1 1
H H61' 0.2165 0.1831 0.5165 0.076 Uiso calc R 1 1
H H62' 0.1404 0.1541 0.4042 0.076 Uiso calc R 1 1
H H6C' 0.1060 0.2352 0.4761 0.076 Uiso calc R 1 1
C C7' 0.29152(19) 0.2815(2) 0.3843(2) 0.0465(6) Uani d . 1 1
H H71' 0.3252 0.3489 0.3724 0.070 Uiso calc R 1 1
H H72' 0.2675 0.2359 0.3222 0.070 Uiso calc R 1 1
H H73' 0.3388 0.2373 0.4397 0.070 Uiso calc R 1 1
C C8' 0.0485(2) 0.4669(3) 0.1507(2) 0.0514(7) Uani d . 1 1
H H81' -0.0155 0.4843 0.1578 0.077 Uiso calc R 1 1
H H82' 0.0436 0.3941 0.1164 0.077 Uiso calc R 1 1
H H83' 0.0646 0.5259 0.1105 0.077 Uiso calc R 1 1
O O1W 0.11027(19) 0.6332(2) 0.5439(2) 0.0669(6) Uani d D 1 1
H H1WA 0.104(2) 0.581(2) 0.5840(18) 0.060(10) Uiso d D 1 1
H H1WB 0.0525(13) 0.638(3) 0.4959(17) 0.066(11) Uiso d D 1 1

loop_
_atom_site_aniso_label
_atom_site_aniso_U_11
_atom_site_aniso_U_22
_atom_site_aniso_U_33
_atom_site_aniso_U_12
_atom_site_aniso_U_13
_atom_site_aniso_U_23
Cu1 0.03170(15) 0.02389(14) 0.02826(14) -0.00177(10) 0.00272(11) 0.00005(10)
N1 0.0353(10) 0.0273(9) 0.0379(10) 0.0000(7) 0.0164(8) -0.0027(7)
N2 0.0252(9) 0.0325(9) 0.0285(9) -0.0021(7) 0.0060(7) -0.0032(7)
C1 0.0452(13) 0.0298(11) 0.0427(13) 0.0060(10) 0.0135(11) 0.0062(10)
C2 0.0443(13) 0.0270(11) 0.0492(14) -0.0040(10) 0.0196(11) -0.0068(10)
C3 0.0413(14) 0.0452(14) 0.0638(17) -0.0123(11) 0.0191(13) -0.0175(13)
C4 0.0423(14) 0.0424(13) 0.0413(13) -0.0035(11) 0.0064(11) -0.0135(11)
C5 0.0326(11) 0.0450(13) 0.0279(11) -0.0004(10) 0.0049(9) 0.0047(9)
C6 0.082(2) 0.0450(16) 0.090(2) -0.0228(15) 0.049(2) -0.0089(16)
C7 0.0584(17) 0.0447(14) 0.0569(16) -0.0008(12) 0.0306(14) -0.0136(12)
C8 0.0488(16) 0.0580(17) 0.0476(15) 0.0002(13) -0.0033(12) -0.0205(13)
Cl1 0.0353(3) 0.0472(3) 0.0505(3) 0.0073(2) 0.0215(3) 0.0000(3)
Cl2 0.0458(4) 0.0725(5) 0.0706(5) 0.0156(3) 0.0304(3) 0.0313(4)
N1' 0.0242(8) 0.0269(8) 0.0328(9) 0.0005(7) 0.0090(7) 0.0006(7)
N2' 0.0265(9) 0.0301(9) 0.0282(9) 0.0017(7) 0.0089(7) -0.0011(7)
C1' 0.0357(12) 0.0350(12) 0.0428(13) 0.0027(10) 0.0034(10) 0.0105(10)
C2' 0.0325(11) 0.0234(10) 0.0438(12) -0.0009(8) 0.0133(10) -0.0019(9)
C3' 0.0302(11) 0.0324(11) 0.0413(12) -0.0064(9) 0.0097(10) -0.0103(9)
C4' 0.0336(11) 0.0374(11) 0.0314(11) -0.0009(9) 0.0100(9) -0.0070(9)
C5' 0.0428(13) 0.0380(12) 0.0306(11) 0.0032(10) 0.0081(10) 0.0073(9)
C6' 0.0558(16) 0.0308(12) 0.0658(17) -0.0101(11) 0.0221(14) 0.0009(12)
C7' 0.0418(13) 0.0389(13) 0.0629(16) 0.0070(11) 0.0239(12) -0.0058(12)
C8' 0.0513(16) 0.0575(16) 0.0358(13) -0.0064(13) 0.0042(12) -0.0083(12)
O1W 0.0698(16) 0.0588(14) 0.0749(16) -0.0134(12) 0.0296(14) 0.0034(12)

loop_
_atom_type_symbol
_atom_type_description
_atom_type_scat_dispersion_real
_atom_type_scat_dispersion_imag
_atom_type_scat_source
C C 0.0033 0.0016 'International Tables Vol C Tables 4.2.6.8 and 6.1.1.4'
H H 0.0000 0.0000 'International Tables Vol C Tables 4.2.6.8 and 6.1.1.4'
N N 0.0061 0.0033 'International Tables Vol C Tables 4.2.6.8 and 6.1.1.4'
Cl Cl 0.1484 0.1585 'International Tables Vol C Tables 4.2.6.8 and 6.1.1.4'
Cu Cu 0.3201 1.2651 'International Tables Vol C Tables 4.2.6.8 and 6.1.1.4'
O O 0.0106 0.0060 'International Tables Vol C Tables 4.2.6.8 and 6.1.1.4'

loop_
_geom_angle_atom_site_label_1
_geom_angle_atom_site_label_2
_geom_angle_atom_site_label_3
_geom_angle
N2 Cu1 N2' 177.48(7)
N2 Cu1 N1' 85.84(7)
N2' Cu1 N1' 92.80(7)
N2 Cu1 N1 95.60(7)
N2' Cu1 N1 85.50(7)
N1' Cu1 N1 173.19(7)
N2 Cu1 Cl1 89.56(5)
N2' Cu1 Cl1 92.88(5)
N1' Cu1 Cl1 108.27(5)
N1 Cu1 Cl1 78.42(5)
N2 Cu1 O1W 92.11(8)
N2' Cu1 O1W 85.61(7)
N1' Cu1 O1W 82.66(7)
N1 Cu1 O1W 90.63(7)
Cl1 Cu1 O1W 169.04(5)
C1 N1 C2 116.27(18)
C1 N1 Cu1 105.96(14)
C2 N1 Cu1 124.03(15)
C1 N1 H1N 102.4
C2 N1 H1N 102.4
Cu1 N1 H1N 102.4
C5 N2 C4 112.31(18)
C5 N2 Cu1 106.00(13)
C4 N2 Cu1 118.10(14)
C5 N2 H2N 106.6
C4 N2 H2N 106.6
Cu1 N2 H2N 106.6
N1 C1 C5' 108.21(18)
N1 C1 H11 110.1
C5' C1 H11 110.1
N1 C1 H12 110.1
C5' C1 H12 110.1
H11 C1 H12 108.4
N1 C2 C7 111.0(2)
N1 C2 C3 107.60(18)
C7 C2 C3 113.5(2)
N1 C2 C6 109.8(2)
C7 C2 C6 108.7(2)
C3 C2 C6 106.1(2)
C4 C3 C2 118.5(2)
C4 C3 H31 107.7
C2 C3 H31 107.7
C4 C3 H32 107.7
C2 C3 H32 107.7
H31 C3 H32 107.1
C3 C4 N2 111.4(2)
C3 C4 C8 110.0(2)
N2 C4 C8 111.1(2)
C3 C4 H4 108.1
N2 C4 H4 108.1
C8 C4 H4 108.1
N2 C5 C1' 108.58(18)
N2 C5 H51 110.0
C1' C5 H51 110.0
N2 C5 H52 110.0
C1' C5 H52 110.0
H51 C5 H52 108.4
C2 C6 H61 109.5
C2 C6 H62 109.5
H61 C6 H62 109.5
C2 C6 H63 109.5
H61 C6 H63 109.5
H62 C6 H63 109.5
C2 C7 H71 109.5
C2 C7 H72 109.5
H71 C7 H72 109.5
C2 C7 H73 109.5
H71 C7 H73 109.5
H72 C7 H73 109.5
C4 C8 H81 109.5
C4 C8 H82 109.5
H81 C8 H82 109.5
C4 C8 H83 109.5
H81 C8 H83 109.5
H82 C8 H83 109.5
C1' N1' C2' 114.33(17)
C1' N1' Cu1 106.65(13)
C2' N1' Cu1 120.96(13)
C1' N1' H1N' 104.4
C2' N1' H1N' 104.4
Cu1 N1' H1N' 104.4
C5' N2' C4' 114.04(17)
C5' N2' Cu1 106.74(13)
C4' N2' Cu1 114.38(13)
C5' N2' H2N' 107.1
C4' N2' H2N' 107.1
Cu1 N2' H2N' 107.1
N1' C1' C5 108.89(18)
N1' C1' H11' 109.9
C5 C1' H11' 109.9
N1' C1' H12' 109.9
C5 C1' H12' 109.9
H11' C1' H12' 108.3
N1' C2' C7' 110.59(18)
N1' C2' C3' 108.23(16)
C7' C2' C3' 110.9(2)
N1' C2' C6' 110.08(19)
C7' C2' C6' 109.5(2)
C3' C2' C6' 107.50(19)
C4' C3' C2' 118.11(18)
C4' C3' H31' 107.8
C2' C3' H31' 107.8
C4' C3' H32' 107.8
C2' C3' H32' 107.8
H31' C3' H32' 107.1
N2' C4' C3' 109.18(17)
N2' C4' C8' 112.2(2)
C3' C4' C8' 109.7(2)
N2' C4' H4' 108.6
C3' C4' H4' 108.6
C8' C4' H4' 108.6
N2' C5' C1 108.87(18)
N2' C5' H51' 109.9
C1 C5' H51' 109.9
N2' C5' H52' 109.9
C1 C5' H52' 109.9
H51' C5' H52' 108.3
C2' C6' H61' 109.5
C2' C6' H62' 109.5
H61' C6' H62' 109.5
C2' C6' H6C' 109.5
H61' C6' H6C' 109.5
H62' C6' H6C' 109.5
C2' C7' H71' 109.5
C2' C7' H72' 109.5
H71' C7' H72' 109.5
C2' C7' H73' 109.5
H71' C7' H73' 109.5
H72' C7' H73' 109.5
C4' C8' H81' 109.5
C4' C8' H82' 109.5
H81' C8' H82' 109.5
C4' C8' H83' 109.5
H81' C8' H83' 109.5
H82' C8' H83' 109.5
Cu1 O1W H1WA 112(2)
Cu1 O1W H1WB 109(2)
H1WA O1W H1WB 105.7(15)

loop_
_geom_bond_atom_site_label_1
_geom_bond_atom_site_label_2
_geom_bond_distance
_geom_bond_publ_flag
Cu1 N2 2.0106(17) y
Cu1 N2' 2.0197(17) y
Cu1 N1' 2.0429(17) y
Cu1 N1 2.0555(18) y
Cu1 Cl1 2.8143(6) y
Cu1 O1W 2.861(2) y
N1 C1 1.471(3) ?
N1 C2 1.490(3) ?
N1 H1N 0.9100 ?
N2 C5 1.467(3) ?
N2 C4 1.501(3) ?
N2 H2N 0.9100 ?
C1 C5' 1.500(3) ?
C1 H11 0.9700 ?
C1 H12 0.9700 ?
C2 C7 1.511(3) ?
C2 C3 1.532(4) ?
C2 C6 1.546(4) ?
C3 C4 1.499(4) ?
C3 H31 0.9700 ?
C3 H32 0.9700 ?
C4 C8 1.533(3) ?
C4 H4 0.9800 ?
C5 C1' 1.499(3) ?
C5 H51 0.9700 ?
C5 H52 0.9700 ?
C6 H61 0.9600 ?
C6 H62 0.9600 ?
C6 H63 0.9600 ?
C7 H71 0.9600 ?
C7 H72 0.9600 ?
C7 H73 0.9600 ?
C8 H81 0.9600 ?
C8 H82 0.9600 ?
C8 H83 0.9600 ?
N1' C1' 1.479(3) ?
N1' C2' 1.506(3) ?
N1' H1N' 0.9100 ?
N2' C5' 1.474(3) ?
N2' C4' 1.491(3) ?
N2' H2N' 0.9100 ?
C1' H11' 0.9700 ?
C1' H12' 0.9700 ?
C2' C7' 1.526(3) ?
C2' C3' 1.531(3) ?
C2' C6' 1.534(3) ?
C3' C4' 1.524(3) ?
C3' H31' 0.9700 ?
C3' H32' 0.9700 ?
C4' C8' 1.527(3) ?
C4' H4' 0.9800 ?
C5' H51' 0.9700 ?
C5' H52' 0.9700 ?
C6' H61' 0.9600 ?
C6' H62' 0.9600 ?
C6' H6C' 0.9600 ?
C7' H71' 0.9600 ?
C7' H72' 0.9600 ?
C7' H73' 0.9600 ?
C8' H81' 0.9600 ?
C8' H82' 0.9600 ?
C8' H83' 0.9600 ?
O1W H1WA 0.844(10) ?
O1W H1WB 0.843(10) ?

loop_
_geom_hbond_atom_site_label_D
_geom_hbond_atom_site_label_H
_geom_hbond_atom_site_label_A
_geom_hbond_site_symmetry_A
_geom_hbond_distance_DH
_geom_hbond_distance_HA
_geom_hbond_distance_DA
_geom_hbond_angle_DHA
N1 H1N Cl1 . 0.91 2.52 3.135(2) 125
C7 H73 O1W . 0.96 2.48 3.400(4) 161
C7' H71' Cl1 . 0.96 2.75 3.697(3) 170
N2 H2N Cl1 3_666 0.91 2.55 3.369(2) 149
N1' H1N' Cl2 . 0.91 2.70 3.531(2) 152
N2' H2N' Cl2 3_566 0.91 2.46 3.361(2) 171
O1W H1WA Cl2 . 0.85(2) 2.30(2) 3.123(3) 165(2)
O1W H1WB Cl2 3_566 0.84(2) 2.40(2) 3.204(3) 160(3)

loop_
_geom_torsion_atom_site_label_1
_geom_torsion_atom_site_label_2
_geom_torsion_atom_site_label_3
_geom_torsion_atom_site_label_4
_geom_torsion
N2 Cu1 N1 C1 -162.71(14)
N2' Cu1 N1 C1 15.02(14)
Cl1 Cu1 N1 C1 108.89(14)
O1W Cu1 N1 C1 -70.53(15)
N2 Cu1 N1 C2 -24.24(18)
N2' Cu1 N1 C2 153.49(18)
Cl1 Cu1 N1 C2 -112.64(17)
O1W Cu1 N1 C2 67.94(17)
N1' Cu1 N2 C5 -19.68(14)
N1 Cu1 N2 C5 153.64(14)
Cl1 Cu1 N2 C5 -128.04(13)
O1W Cu1 N2 C5 62.80(14)
N1' Cu1 N2 C4 -146.61(17)
N1 Cu1 N2 C4 26.71(17)
Cl1 Cu1 N2 C4 105.04(16)
O1W Cu1 N2 C4 -64.13(17)
C2 N1 C1 C5' 176.73(19)
Cu1 N1 C1 C5' -41.1(2)
C1 N1 C2 C7 51.7(3)
Cu1 N1 C2 C7 -83.0(2)
C1 N1 C2 C3 176.4(2)
Cu1 N1 C2 C3 41.7(2)
C1 N1 C2 C6 -68.6(3)
Cu1 N1 C2 C6 156.75(19)
N1 C2 C3 C4 -67.7(3)
C7 C2 C3 C4 55.5(3)
C6 C2 C3 C4 174.8(2)
C2 C3 C4 N2 75.5(3)
C2 C3 C4 C8 -160.9(2)
C5 N2 C4 C3 -174.81(19)
Cu1 N2 C4 C3 -51.0(2)
C5 N2 C4 C8 62.2(3)
Cu1 N2 C4 C8 -174.01(18)
C4 N2 C5 C1' 175.00(18)
Cu1 N2 C5 C1' 44.7(2)
N2 Cu1 N1' C1' -8.80(15)
N2' Cu1 N1' C1' 173.32(15)
Cl1 Cu1 N1' C1' 79.36(14)
O1W Cu1 N1' C1' -101.47(15)
N2 Cu1 N1' C2' -141.72(15)
N2' Cu1 N1' C2' 40.40(15)
Cl1 Cu1 N1' C2' -53.56(15)
O1W Cu1 N1' C2' 125.61(15)
N1' Cu1 N2' C5' -172.51(14)
N1 Cu1 N2' C5' 14.10(14)
Cl1 Cu1 N2' C5' -64.04(13)
O1W Cu1 N2' C5' 105.08(14)
N1' Cu1 N2' C4' -45.39(15)
N1 Cu1 N2' C4' 141.22(15)
Cl1 Cu1 N2' C4' 63.08(14)
O1W Cu1 N2' C4' -127.80(15)
C2' N1' C1' C5 171.92(18)
Cu1 N1' C1' C5 35.5(2)
N2 C5 C1' N1' -54.7(2)
C1' N1' C2' C7' -58.1(2)
Cu1 N1' C2' C7' 71.6(2)
C1' N1' C2' C3' -179.74(18)
Cu1 N1' C2' C3' -50.1(2)
C1' N1' C2' C6' 63.0(2)
Cu1 N1' C2' C6' -167.32(15)
N1' C2' C3' C4' 64.4(2)
C7' C2' C3' C4' -57.0(3)
C6' C2' C3' C4' -176.7(2)
C5' N2' C4' C3' -172.51(18)
Cu1 N2' C4' C3' 64.2(2)
C5' N2' C4' C8' -50.7(3)
Cu1 N2' C4' C8' -173.95(16)
C2' C3' C4' N2' -74.6(2)
C2' C3' C4' C8' 162.1(2)
C4' N2' C5' C1 -168.11(18)
Cu1 N2' C5' C1 -40.8(2)
N1 C1 C5' N2' 56.0(2)
